data_2100227
loop_
_publ_author_name
'Luis Guillermo Cota'
'Pablo de la Mora'

_publ_section_title
;
 On the structure of lithium peroxide, Li~2~O~2~
;
_journal_issue 2
_journal_name_full 'Acta Crystallographica Section B'
_journal_page_first 133
_journal_page_last 136
_journal_paper_doi 10.1107/S0108768105003629
_journal_volume 61
_journal_year 2005
_chemical_formula_structural 'Li2 O2'
_chemical_formula_sum 'Li2 O2'
_chemical_name_common 'lithium peroxide'
_space_group_crystal_system hexagonal
_space_group_IT_number 194
_space_group_name_Hall '-P 6c 2c'
_space_group_name_H-M_alt 'P 63/m m c'
_cell_angle_alpha 90
_cell_angle_beta 90
_cell_angle_gamma 120
_cell_formula_units_Z 2
_cell_length_a 3.1830
_cell_length_b 3.1830
_cell_length_c 7.7258
_cell_volume 67.787
_cod_data_source_file ta5012.cif
_cod_data_source_block 1
_cod_depositor_comments
;
 Updating space group information and adding the symmetry operation list.

 Antanas Vaitkus,
 2017-08-02

 Adding the _chemical_formula_sum data item.

 Antanas Vaitkus,
 2017-08-02
;
_cod_original_cell_volume 67.79
_cod_original_sg_symbol_Hall -p_6c_2c
_cod_original_sg_symbol_H-M P_63/mmc
_cod_database_code 2100227

loop_
_space_group_symop_id
_space_group_symop_operation_xyz
1 x,y,z
2 x-y,x,z+1/2
3 -y,x-y,z
4 -x,-y,z+1/2
5 -x+y,-x,z
6 y,-x+y,z+1/2
7 -y,-x,-z+1/2
8 x-y,-y,-z
9 x,x-y,-z+1/2
10 y,x,-z
11 -x+y,y,-z+1/2
12 -x,-x+y,-z
13 -x,-y,-z
14 -x+y,-x,-z+1/2
15 y,-x+y,-z
16 x,y,-z+1/2
17 x-y,x,-z
18 -y,x-y,-z+1/2
19 y,x,z+1/2
20 -x+y,y,z
21 -x,-x+y,z+1/2
22 -y,-x,z
23 x-y,-y,z+1/2
24 x,x-y,z

loop_
_atom_site_label
_atom_site_fract_x
_atom_site_fract_y
_atom_site_fract_z
Li1 0 0 0
Li2 0.3333 -0.3333 0.25
O1 0.3333 -0.3333 -0.1497
